data_1541211
loop_
_publ_author_name
'Matkovic, T.'
'Matkovic, P.'

_publ_section_title
;
 Constitutional study of the Ti, Zr and Hf tellurides
;
_journal_name_full 'Metalurgija, Croatia'
_journal_page_first 107
_journal_page_last 110
_journal_volume 31
_journal_year 1992
_chemical_formula_sum 'Te Zr'
_chemical_name_systematic 'Zr Te'
_space_group_IT_number 187
_symmetry_space_group_name_Hall 'P -6 2'
_symmetry_space_group_name_H-M 'P -6 m 2'
_cell_angle_alpha 90
_cell_angle_beta 90
_cell_angle_gamma 120
_cell_formula_units_Z 1
_cell_length_a 3.763
_cell_length_b 3.763
_cell_length_c 3.862
_cell_volume 47.360
_citation_journal_id_ASTM METABK
_cod_data_source_file Matkovic_METABK_1992_848.cif
_cod_data_source_block Te1Zr1
_cod_original_cell_volume 47.35996
_cod_original_formula_sum 'Te1 Zr1'
_cod_database_code 1541211

loop_
_symmetry_equiv_pos_as_xyz
x,y,z
-x+y,-x,-z
-y,x-y,z
x,y,-z
-x+y,-x,z
-y,x-y,-z
-y,-x,-z
-x+y,y,z
x,x-y,-z
-y,-x,z
-x+y,y,-z
x,x-y,z

loop_
_atom_site_label
_atom_site_type_symbol
_atom_site_fract_x
_atom_site_fract_y
_atom_site_fract_z
_atom_site_occupancy
_atom_site_U_iso_or_equiv
Zr1 Zr 0 0 0 1 0.0
Te1 Te 0.3333 0.6667 0.5 1 0.0
